data_7704602
loop_
_publ_author_name
'Pantalon Juraj, Natalija'
'Krklec, Marko'
'Novosel, Tiana'
'Peri\'c, Berislav'
'Vianello, Robert'
'Rai\'c-Mali\'c, Silvana'
'Kirin, Sre\'cko I'

_publ_section_title
;
 Copper(ii) and zinc(ii) complexes of mono- and
 bis-1,2,3-triazole-substituted heterocyclic ligands.
;
_journal_issue 26
_journal_name_full 'Dalton transactions (Cambridge, England : 2003)'
_journal_page_first 9002
_journal_page_last 9015
_journal_paper_doi 10.1039/d0dt01244k
_journal_volume 49
_journal_year 2020
_chemical_formula_moiety 'C40 H40 Cu N12 O2 S2 2+, Si F6 2-, 4(C H4 O)'
_chemical_formula_sum 'C44 H56 Cu F6 N12 O6 S2 Si'
_chemical_formula_weight 1118.75
_space_group_crystal_system triclinic
_space_group_IT_number 2
_space_group_name_Hall '-P 1'
_space_group_name_H-M_alt 'P -1'
_atom_sites_solution_hydrogens mixed
_atom_sites_solution_primary direct
_atom_sites_solution_secondary difmap
_audit_block_doi 10.5517/ccdc.csd.cc24xv75
_audit_creation_method SHELXL-2018/3
_audit_update_record
;
2020-05-13 deposited with the CCDC.	2020-06-04 downloaded from the CCDC.
;
_cell_angle_alpha 71.891(10)
_cell_angle_beta 78.582(9)
_cell_angle_gamma 71.330(9)
_cell_formula_units_Z 1
_cell_length_a 8.4563(8)
_cell_length_b 10.9214(12)
_cell_length_c 15.1689(18)
_cell_measurement_reflns_used 1760
_cell_measurement_temperature 293(2)
_cell_measurement_theta_max 34.989
_cell_measurement_theta_min 3.084
_cell_volume 1253.9(3)
_computing_cell_refinement 'CrysAlisPro 1.171.39.46 (Rigaku OD, 2018)'
_computing_data_collection 'CrysAlisPro 1.171.39.46 (Rigaku OD, 2018)'
_computing_data_reduction 'CrysAlisPro 1.171.39.46 (Rigaku OD, 2018)'
_computing_structure_refinement 'SHELXL-2018/3 (Sheldrick, 2018)'
_computing_structure_solution 'SHELXT-2018/3 (Sheldrick, 2018)'
_diffrn_ambient_temperature 293(2)
_diffrn_detector_area_resol_mean 10.4323
_diffrn_measured_fraction_theta_full 1.000
_diffrn_measured_fraction_theta_max 1.000
_diffrn_measurement_device_type 'Nova (Cu) X-ray Source'
_diffrn_measurement_method '\w scans'
_diffrn_radiation_type CuK\a
_diffrn_radiation_wavelength 1.54184
_diffrn_reflns_av_R_equivalents 0.0388
_diffrn_reflns_av_unetI/netI 0.1240
_diffrn_reflns_Laue_measured_fraction_full 1.000
_diffrn_reflns_Laue_measured_fraction_max 1.000
_diffrn_reflns_limit_h_max 6
_diffrn_reflns_limit_h_min -6
_diffrn_reflns_limit_k_max 8
_diffrn_reflns_limit_k_min -8
_diffrn_reflns_limit_l_max 11
_diffrn_reflns_limit_l_min -11
_diffrn_reflns_number 1760
_diffrn_reflns_point_group_measured_fraction_full 1.000
_diffrn_reflns_point_group_measured_fraction_max 1.000
_diffrn_reflns_theta_full 34.989
_diffrn_reflns_theta_max 34.989
_diffrn_reflns_theta_min 3.084
_diffrn_source 'micro-focus sealed X-ray tube'
_exptl_absorpt_coefficient_mu 2.33
_exptl_absorpt_correction_T_max 1.00000
_exptl_absorpt_correction_T_min 0.79532
_exptl_absorpt_correction_type multi-scan
_exptl_absorpt_process_details
;
CrysAlisPro 1.171.39.46 (Rigaku Oxford Diffraction, 2018)
Empirical absorption correction using spherical harmonics,
 implemented in SCALE3 ABSPACK scaling algorithm.
;
_exptl_crystal_colour purple
_exptl_crystal_density_diffrn 1.482
_exptl_crystal_description plate
_exptl_crystal_F_000 581
_exptl_crystal_size_max 0.200
_exptl_crystal_size_mid 0.080
_exptl_crystal_size_min 0.030
_refine_diff_density_max 0.160
_refine_diff_density_min -0.189
_refine_diff_density_rms 0.038
_refine_ls_extinction_method none
_refine_ls_goodness_of_fit_ref 0.856
_refine_ls_hydrogen_treatment mixed
_refine_ls_matrix_type full
_refine_ls_number_parameters 298
_refine_ls_number_reflns 1081
_refine_ls_number_restraints 240
_refine_ls_restrained_S_all 0.764
_refine_ls_R_factor_all 0.0559
_refine_ls_R_factor_gt 0.0401
_refine_ls_shift/su_max 0.001
_refine_ls_shift/su_mean 0.000
_refine_ls_structure_factor_coef Fsqd
_refine_ls_weighting_details 'w=1/[\s^2^(Fo^2^)+(0.0040P)^2^] where P=(Fo^2^+2Fc^2^)/3'
_refine_ls_weighting_scheme calc
_refine_ls_wR_factor_gt 0.0673
_refine_ls_wR_factor_ref 0.0766
_reflns_Friedel_coverage 0.000
_reflns_number_gt 729
_reflns_number_total 1081
_reflns_threshold_expression 'I > 2\s(I)'
_cod_data_source_file d0dt01244k3.cif
_cod_data_source_block 8dCu
_cod_depositor_comments 'Adding full bibliography for 7704600--7704605.cif.'
_cod_database_code 7704602
_shelx_shelxl_version_number 2018/3
_shelx_space_group_comment
;
The symmetry employed for this shelxl refinement is uniquely defined
by the following loop, which should always be used as a source of
symmetry information in preference to the above space-group names.
They are only intended as comments.
;

loop_
_space_group_symop_operation_xyz
'x, y, z'
'-x, -y, -z'

loop_
_atom_site_label
_atom_site_type_symbol
_atom_site_fract_x
_atom_site_fract_y
_atom_site_fract_z
_atom_site_U_iso_or_equiv
_atom_site_adp_type
_atom_site_occupancy
_atom_site_site_symmetry_order
_atom_site_calc_flag
_atom_site_refinement_flags_posn
_atom_site_refinement_flags_adp
_atom_site_refinement_flags_occupancy
_atom_site_disorder_assembly
_atom_site_disorder_group
Cu1 Cu 0.500000 0.500000 0.500000 0.0367(8) Uani 1 2 d S . P . .
O1 O 0.7037(10) 0.3645(8) 0.3906(6) 0.064(3) Uani 1 1 d D . . . .
H1O1 H 0.790(8) 0.300(7) 0.400(7) 0.077 Uiso 1 1 d D U . . .
H2O1 H 0.665(9) 0.346(9) 0.351(5) 0.077 Uiso 1 1 d D U . . .
C1_1 C 0.2549(12) 0.4154(11) 0.4379(7) 0.025(2) Uani 1 1 d . . . . .
C2_1 C 0.1129(11) 0.4284(10) 0.3977(6) 0.024(2) Uani 1 1 d . . . . .
H2_1 H 0.086874 0.353913 0.393680 0.028 Uiso 1 1 calc R U . . .
C3_1 C 0.0140(12) 0.5562(10) 0.3645(7) 0.033(3) Uani 1 1 d . . . . .
H3_1 H -0.079239 0.568677 0.335505 0.040 Uiso 1 1 calc R U . . .
C4_1 C 0.0487(12) 0.6651(10) 0.3730(6) 0.031(2) Uani 1 1 d . . . . .
H4_1 H -0.021118 0.750837 0.351485 0.037 Uiso 1 1 calc R U . . .
C5_1 C 0.1891(12) 0.6458(10) 0.4139(6) 0.031(3) Uani 1 1 d . . . . .
H5_1 H 0.211962 0.719638 0.421264 0.037 Uiso 1 1 calc R U . . .
N1_1 N 0.2944(9) 0.5229(9) 0.4435(5) 0.025(2) Uani 1 1 d . . . . .
C1_2 C 0.3959(11) 0.2548(11) 0.5694(7) 0.025(2) Uani 1 1 d . . . . .
C2_2 C 0.3722(10) 0.1330(10) 0.6328(7) 0.033(3) Uani 1 1 d . . . . .
H2_2 H 0.343923 0.070883 0.613087 0.039 Uiso 1 1 calc R U . . .
C3_2 C 0.3929(11) 0.1119(11) 0.7237(7) 0.041(3) Uani 1 1 d . . . . .
H3_2 H 0.378002 0.033624 0.766938 0.049 Uiso 1 1 calc R U . . .
C4_2 C 0.4345(11) 0.2015(11) 0.7528(7) 0.041(3) Uani 1 1 d . . . . .
H4_2 H 0.447283 0.185658 0.815198 0.049 Uiso 1 1 calc R U . . .
C5_2 C 0.4571(11) 0.3147(11) 0.6893(7) 0.037(3) Uani 1 1 d . . . . .
H5_2 H 0.483829 0.376867 0.709693 0.044 Uiso 1 1 calc R U . . .
N1_2 N 0.4427(8) 0.3417(8) 0.5970(6) 0.0232(18) Uani 1 1 d . . . . .
N2 N 0.3640(9) 0.2883(8) 0.4764(6) 0.0260(18) Uani 1 1 d . . . . .
C8 C 0.3865(11) 0.1816(9) 0.4318(7) 0.040(3) Uani 1 1 d . . . . .
H8A H 0.290260 0.145833 0.452941 0.049 Uiso 1 1 calc R U . . .
H8B H 0.484866 0.109723 0.452766 0.049 Uiso 1 1 calc R U . . .
C9 C 0.4066(13) 0.2230(10) 0.3275(8) 0.035(2) Uani 1 1 d . . . . .
C10 C 0.3213(12) 0.2122(10) 0.2677(8) 0.047(3) Uani 1 1 d . . . . .
H10 H 0.234363 0.172166 0.280948 0.056 Uiso 1 1 calc R U . . .
N3 N 0.5224(10) 0.2902(9) 0.2823(6) 0.048(2) Uani 1 1 d D . . . .
N4 N 0.5080(11) 0.3188(9) 0.1924(6) 0.056(2) Uani 1 1 d . . . . .
N5 N 0.3878(10) 0.2722(9) 0.1828(7) 0.044(2) Uani 1 1 d . . . . .
C11 C 0.3413(12) 0.2872(11) 0.0927(7) 0.063(3) Uani 1 1 d . . . . .
H11A H 0.350937 0.373365 0.052059 0.075 Uiso 1 1 calc R U . . .
H11B H 0.224409 0.288116 0.100041 0.075 Uiso 1 1 calc R U . . .
S1 S 0.4646(4) 0.1589(4) 0.0371(2) 0.0771(13) Uani 1 1 d . . . . .
C12 C 0.6389(18) 0.2164(14) -0.0145(9) 0.071(3) Uani 1 1 d . . . . .
C13 C 0.7896(17) 0.1552(14) 0.0177(9) 0.099(4) Uani 1 1 d . . . . .
H13 H 0.797015 0.082804 0.070470 0.119 Uiso 1 1 calc R U . . .
C14 C 0.9335(17) 0.1927(15) -0.0225(10) 0.120(5) Uani 1 1 d . . . . .
H14 H 1.035084 0.144446 0.001712 0.144 Uiso 1 1 calc R U . . .
C15 C 0.9262(17) 0.2998(15) -0.0972(9) 0.101(4) Uani 1 1 d . . . . .
H15 H 1.021386 0.328315 -0.124390 0.122 Uiso 1 1 calc R U . . .
C16 C 0.7757(17) 0.3652(14) -0.1319(9) 0.094(4) Uani 1 1 d . . . . .
H16 H 0.769070 0.437953 -0.184452 0.112 Uiso 1 1 calc R U . . .
C17 C 0.6336(16) 0.3257(14) -0.0906(9) 0.083(4) Uani 1 1 d . . . . .
H17 H 0.531889 0.373856 -0.114601 0.100 Uiso 1 1 calc R U . . .
Si1 Si 1.000000 0.000000 0.500000 0.0476(14) Uani 1 2 d S . P . .
F1 F 0.9968(7) 0.1547(6) 0.4317(4) 0.077(2) Uani 1 1 d D . . . .
F2 F 1.1848(7) -0.0593(6) 0.4461(5) 0.087(2) Uani 1 1 d . . . . .
F3 F 0.9064(7) -0.0245(6) 0.4227(4) 0.087(2) Uani 1 1 d . . . . .

loop_
_atom_site_aniso_label
_atom_site_aniso_U_11
_atom_site_aniso_U_22
_atom_site_aniso_U_33
_atom_site_aniso_U_23
_atom_site_aniso_U_13
_atom_site_aniso_U_12
Cu1 0.0386(17) 0.0401(18) 0.0369(17) -0.0088(15) -0.0123(13) -0.0147(13)
O1 0.056(7) 0.061(7) 0.087(8) -0.033(6) -0.031(6) -0.005(5)
C1_1 0.023(3) 0.026(2) 0.031(5) -0.018(2) -0.006(3) -0.004(2)
C2_1 0.024(3) 0.028(3) 0.024(5) -0.011(4) -0.004(3) -0.009(2)
C3_1 0.025(5) 0.029(3) 0.046(7) -0.007(3) -0.007(4) -0.009(2)
C4_1 0.028(4) 0.028(3) 0.037(6) -0.003(4) -0.008(3) -0.010(3)
C5_1 0.026(4) 0.027(3) 0.042(6) -0.012(3) -0.009(4) -0.004(2)
N1_1 0.026(3) 0.026(2) 0.031(4) -0.016(3) -0.010(3) -0.0043(19)
C1_2 0.023(5) 0.031(3) 0.029(2) -0.0204(18) -0.007(3) -0.004(3)
C2_2 0.032(7) 0.036(3) 0.037(3) -0.015(2) -0.012(3) -0.010(4)
C3_2 0.048(7) 0.050(4) 0.037(3) -0.014(3) -0.014(3) -0.022(4)
C4_2 0.053(7) 0.051(4) 0.032(3) -0.012(2) -0.012(4) -0.027(4)
C5_2 0.052(7) 0.049(4) 0.026(2) -0.016(2) -0.011(3) -0.026(5)
N1_2 0.022(4) 0.029(3) 0.026(2) -0.018(2) -0.007(2) -0.003(3)
N2 0.029(4) 0.027(2) 0.030(2) -0.0208(18) -0.009(3) -0.002(2)
C8 0.058(7) 0.034(3) 0.042(2) -0.029(2) -0.015(2) -0.004(3)
C9 0.045(4) 0.030(5) 0.042(2) -0.029(2) -0.015(2) 0.001(3)
C10 0.053(4) 0.062(6) 0.041(2) -0.033(3) -0.012(3) -0.016(4)
N3 0.062(4) 0.059(5) 0.042(3) -0.025(3) -0.018(3) -0.021(4)
N4 0.067(4) 0.078(6) 0.042(3) -0.025(4) -0.018(3) -0.031(3)
N5 0.050(4) 0.057(5) 0.041(2) -0.034(3) -0.012(3) -0.012(3)
C11 0.079(5) 0.089(5) 0.044(3) -0.033(4) -0.018(3) -0.034(5)
S1 0.107(3) 0.089(3) 0.055(3) -0.041(2) 0.000(2) -0.038(3)
C12 0.104(4) 0.075(6) 0.054(7) -0.045(4) 0.001(3) -0.030(4)
C13 0.105(4) 0.121(10) 0.069(9) -0.019(6) -0.003(5) -0.038(4)
C14 0.108(4) 0.142(9) 0.094(9) -0.002(6) -0.007(6) -0.045(6)
C15 0.103(5) 0.116(9) 0.072(8) -0.026(5) 0.013(5) -0.025(6)
C16 0.105(4) 0.093(9) 0.078(9) -0.030(6) 0.010(5) -0.026(5)
C17 0.102(5) 0.082(6) 0.065(7) -0.036(4) 0.010(5) -0.022(5)
Si1 0.045(3) 0.037(3) 0.071(4) -0.023(2) -0.012(2) -0.013(3)
F1 0.070(5) 0.047(3) 0.114(5) -0.004(3) -0.024(4) -0.023(3)
F2 0.061(3) 0.069(5) 0.142(5) -0.058(4) 0.019(3) -0.022(3)
F3 0.106(4) 0.111(5) 0.081(4) -0.027(4) -0.023(3) -0.070(4)

loop_
_atom_type_symbol
_atom_type_description
_atom_type_scat_dispersion_real
_atom_type_scat_dispersion_imag
_atom_type_scat_source
C C 0.0181 0.0091 'International Tables Vol C Tables 4.2.6.8 and 6.1.1.4'
H H 0.0000 0.0000 'International Tables Vol C Tables 4.2.6.8 and 6.1.1.4'
N N 0.0311 0.0180 'International Tables Vol C Tables 4.2.6.8 and 6.1.1.4'
O O 0.0492 0.0322 'International Tables Vol C Tables 4.2.6.8 and 6.1.1.4'
F F 0.0727 0.0534 'International Tables Vol C Tables 4.2.6.8 and 6.1.1.4'
S S 0.3331 0.5567 'International Tables Vol C Tables 4.2.6.8 and 6.1.1.4'
Si Si 0.2541 0.3302 'International Tables Vol C Tables 4.2.6.8 and 6.1.1.4'
Cu Cu -1.9646 0.5888 'International Tables Vol C Tables 4.2.6.8 and 6.1.1.4'

loop_
_citation_id
_citation_doi
_citation_year
1 10.26434/chemrxiv.12117558.v1 2020

loop_
_geom_angle_atom_site_label_1
_geom_angle_atom_site_label_2
_geom_angle_atom_site_label_3
_geom_angle
_geom_angle_site_symmetry_1
_geom_angle_site_symmetry_3
_geom_angle_publ_flag
N1_1 Cu1 N1_1 180.0 2_666 . ?
N1_1 Cu1 N1_2 93.2(3) 2_666 . ?
N1_1 Cu1 N1_2 86.8(3) . . ?
N1_1 Cu1 N1_2 86.8(3) 2_666 2_666 ?
N1_1 Cu1 N1_2 93.2(3) . 2_666 ?
N1_2 Cu1 N1_2 180.0 . 2_666 ?
N1_1 C1_1 C2_1 122.0(10) . . ?
N1_1 C1_1 N2 116.1(10) . . ?
C2_1 C1_1 N2 121.9(10) . . ?
C3_1 C2_1 C1_1 116.9(10) . . ?
C4_1 C3_1 C2_1 121.7(11) . . ?
C3_1 C4_1 C5_1 118.7(10) . . ?
N1_1 C5_1 C4_1 121.8(10) . . ?
C5_1 N1_1 C1_1 118.8(9) . . ?
C5_1 N1_1 Cu1 120.5(7) . . ?
C1_1 N1_1 Cu1 120.7(7) . . ?
N1_2 C1_2 N2 118.2(11) . . ?
N1_2 C1_2 C2_2 121.6(10) . . ?
N2 C1_2 C2_2 120.1(11) . . ?
C3_2 C2_2 C1_2 116.8(11) . . ?
C4_2 C3_2 C2_2 121.9(12) . . ?
C3_2 C4_2 C5_2 118.7(11) . . ?
C4_2 C5_2 N1_2 123.1(11) . . ?
C1_2 N1_2 C5_2 117.8(10) . . ?
C1_2 N1_2 Cu1 118.8(8) . . ?
C5_2 N1_2 Cu1 123.3(7) . . ?
C1_2 N2 C1_1 119.2(8) . . ?
C1_2 N2 C8 119.7(9) . . ?
C1_1 N2 C8 117.1(8) . . ?
N2 C8 C9 115.3(9) . . ?
C10 C9 N3 110.8(12) . . ?
C10 C9 C8 130.3(12) . . ?
N3 C9 C8 118.7(11) . . ?
C9 C10 N5 104.9(11) . . ?
N4 N3 C9 105.7(10) . . ?
N3 N4 N5 108.8(10) . . ?
N4 N5 C10 109.8(10) . . ?
N4 N5 C11 122.4(10) . . ?
C10 N5 C11 127.8(10) . . ?
N5 C11 S1 114.7(7) . . ?
C12 S1 C11 101.8(5) . . ?
C13 C12 C17 115.5(15) . . ?
C13 C12 S1 121.6(13) . . ?
C17 C12 S1 122.9(13) . . ?
C12 C13 C14 124.2(15) . . ?
C15 C14 C13 119.4(15) . . ?
C14 C15 C16 118.3(16) . . ?
C15 C16 C17 121.1(15) . . ?
C16 C17 C12 121.3(14) . . ?
F2 Si1 F2 180.0 . 2_756 ?
F2 Si1 F3 89.9(3) . 2_756 ?
F2 Si1 F3 90.1(3) 2_756 2_756 ?
F2 Si1 F3 90.1(3) . . ?
F2 Si1 F3 89.9(3) 2_756 . ?
F3 Si1 F3 180.0(3) 2_756 . ?
F2 Si1 F1 90.5(3) . 2_756 ?
F2 Si1 F1 89.5(3) 2_756 2_756 ?
F3 Si1 F1 90.0(3) 2_756 2_756 ?
F3 Si1 F1 90.0(3) . 2_756 ?
F2 Si1 F1 89.5(3) . . ?
F2 Si1 F1 90.5(3) 2_756 . ?
F3 Si1 F1 90.0(3) 2_756 . ?
F3 Si1 F1 90.0(3) . . ?
F1 Si1 F1 180.0 2_756 . ?

loop_
_geom_bond_atom_site_label_1
_geom_bond_atom_site_label_2
_geom_bond_distance
_geom_bond_site_symmetry_2
_geom_bond_publ_flag
Cu1 N1_1 1.999(7) 2_666 ?
Cu1 N1_1 1.999(7) . ?
Cu1 N1_2 2.015(8) . ?
Cu1 N1_2 2.015(8) 2_666 ?
C1_1 N1_1 1.351(10) . ?
C1_1 C2_1 1.400(11) . ?
C1_1 N2 1.417(10) . ?
C2_1 C3_1 1.373(11) . ?
C3_1 C4_1 1.360(11) . ?
C4_1 C5_1 1.374(11) . ?
C5_1 N1_1 1.347(10) . ?
C1_2 N1_2 1.337(10) . ?
C1_2 N2 1.401(10) . ?
C1_2 C2_2 1.426(12) . ?
C2_2 C3_2 1.362(11) . ?
C3_2 C4_2 1.351(11) . ?
C4_2 C5_2 1.353(12) . ?
C5_2 N1_2 1.360(10) . ?
N2 C8 1.466(10) . ?
C8 C9 1.495(12) . ?
C9 C10 1.318(11) . ?
C9 N3 1.360(11) . ?
C10 N5 1.352(11) . ?
N3 N4 1.322(9) . ?
N4 N5 1.322(10) . ?
N5 C11 1.442(10) . ?
C11 S1 1.792(9) . ?
S1 C12 1.734(14) . ?
C12 C13 1.344(14) . ?
C12 C17 1.375(15) . ?
C13 C14 1.375(15) . ?
C14 C15 1.347(15) . ?
C15 C16 1.362(14) . ?
C16 C17 1.375(14) . ?
Si1 F2 1.645(5) . ?
Si1 F2 1.645(5) 2_756 ?
Si1 F3 1.665(6) 2_756 ?
Si1 F3 1.665(6) . ?
Si1 F1 1.680(6) 2_756 ?
Si1 F1 1.680(6) . ?
